data_4086607
loop_
_publ_author_name
'Kuzutani, Takuya'
'Torihata, Yushi'
'Suzuki, Hiroharu'
'Takao, Toshiro'

_publ_section_title
;
 Synthesis of a Heterometallic Trinuclear Cluster of Ruthenium and
 Platinum with a Linear Alignment
;
_journal_issue 15
_journal_name_full Organometallics
_journal_page_first 2543
_journal_paper_doi 10.1021/acs.organomet.6b00449
_journal_volume 35
_journal_year 2016
_chemical_formula_sum 'C38 H68 O2 P2 Pt Ru2'
_chemical_formula_weight 1016.09
_space_group_crystal_system triclinic
_space_group_IT_number 2
_space_group_name_Hall '-P 1'
_space_group_name_H-M_alt 'P -1'
_symmetry_space_group_name_Hall '-P 1'
_symmetry_space_group_name_H-M 'P -1'
_atom_sites_solution_hydrogens mixed
_audit_creation_method SHELXL-2014/7
_cell_angle_alpha 67.2630(10)
_cell_angle_beta 74.113(2)
_cell_angle_gamma 69.112(2)
_cell_formula_units_Z 1
_cell_length_a 8.7520(5)
_cell_length_b 10.7962(6)
_cell_length_c 12.7446(6)
_cell_measurement_reflns_used 10181
_cell_measurement_temperature 123(2)
_cell_measurement_theta_max 27.478
_cell_measurement_theta_min 3.168
_cell_volume 1024.65(10)
_computing_cell_refinement 'RAPID AUTO (Rigaku, 2006)'
_computing_data_collection 'RAPID AUTO (Rigaku, 2006)'
_computing_data_reduction 'RAPID AUTO (Rigaku, 2006)'
_computing_molecular_graphics 'ORTEX (P.McArdle, 1995)'
_computing_publication_material 'SHELXL-2014/7 (Sheldrick, 2014)'
_computing_structure_refinement 'SHELXL-2014/7 (Sheldrick, 2014)'
_computing_structure_solution 'SHELXT-2014/5 (Sheldrick, 2014)'
_diffrn_ambient_temperature 123(2)
_diffrn_detector_area_resol_mean 10
_diffrn_measured_fraction_theta_full 0.997
_diffrn_measured_fraction_theta_max 0.992
_diffrn_measurement_device_type 'Rigaku R-AXIS RAPID Imaging Plate'
_diffrn_measurement_method \w
_diffrn_radiation_type MoK\a
_diffrn_radiation_wavelength 0.71069
_diffrn_reflns_av_R_equivalents 0.0267
_diffrn_reflns_av_unetI/netI 0.0341
_diffrn_reflns_Laue_measured_fraction_full 0.997
_diffrn_reflns_Laue_measured_fraction_max 0.992
_diffrn_reflns_limit_h_max 11
_diffrn_reflns_limit_h_min -11
_diffrn_reflns_limit_k_max 11
_diffrn_reflns_limit_k_min -14
_diffrn_reflns_limit_l_max 15
_diffrn_reflns_limit_l_min -16
_diffrn_reflns_number 10159
_diffrn_reflns_point_group_measured_fraction_full 0.997
_diffrn_reflns_point_group_measured_fraction_max 0.992
_diffrn_reflns_theta_full 25.240
_diffrn_reflns_theta_max 27.478
_diffrn_reflns_theta_min 3.168
_diffrn_source 'Rigaku Rotating Anode Ultrax18'
_exptl_absorpt_coefficient_mu 4.240
_exptl_absorpt_correction_T_max 0.7284
_exptl_absorpt_correction_T_min 0.6032
_exptl_absorpt_correction_type numerical
_exptl_absorpt_process_details 'NUMABS (T. Higashi, 1999)'
_exptl_crystal_colour orange
_exptl_crystal_density_diffrn 1.647
_exptl_crystal_density_meas ?
_exptl_crystal_description platelet
_exptl_crystal_F_000 508
_exptl_crystal_size_max 0.238
_exptl_crystal_size_mid 0.182
_exptl_crystal_size_min 0.084
_refine_diff_density_max 2.484
_refine_diff_density_min -1.276
_refine_diff_density_rms 0.126
_refine_ls_extinction_method none
_refine_ls_goodness_of_fit_ref 1.090
_refine_ls_hydrogen_treatment mixed
_refine_ls_matrix_type full
_refine_ls_number_parameters 220
_refine_ls_number_reflns 4659
_refine_ls_number_restraints 0
_refine_ls_restrained_S_all 1.090
_refine_ls_R_factor_all 0.0306
_refine_ls_R_factor_gt 0.0285
_refine_ls_shift/su_max 0.000
_refine_ls_shift/su_mean 0.000
_refine_ls_structure_factor_coef Fsqd
_refine_ls_weighting_details 'w=1/[\s^2^(Fo^2^)+(0.0274P)^2^+1.9219P] where P=(Fo^2^+2Fc^2^)/3'
_refine_ls_weighting_scheme calc
_refine_ls_wR_factor_gt 0.0655
_refine_ls_wR_factor_ref 0.0670
_reflns_Friedel_coverage 0.000
_reflns_number_gt 4393
_reflns_number_total 4659
_reflns_threshold_expression 'I > 2\s(I)'
_cod_data_source_file om6b00449_si_002.cif
_cod_data_source_block 5
_cod_depositor_comments
;
The following automatic conversions were performed:

'_exptl_absorpt_correction_type' value 'Numerical' changed to
'numerical' according to
/usr/data/users/saulius/crontab/automatic-downloads/rss-feeds/ACS/lib/dictionaries/cif_core.dic
dictionary named 'cif_core.dic' version 2.4.2 from 2011-04-26.

'_exptl_crystal_density_meas' value 'not measured' was changed to '?'
- the value is perceived as not measured.

Automatic conversion script
Id: cif_fix_values 4268 2015-11-12 08:31:59Z antanas 

 Adding full bibliography for 4086605--4086611.cif.
;
_cod_database_code 4086607
_shelx_shelxl_version_number 2014/7
_shelx_space_group_comment
;
The symmetry employed for this shelxl refinement is uniquely defined
by the following loop, which should always be used as a source of
symmetry information in preference to the above space-group names.
They are only intended as comments.
;
_shelx_estimated_absorpt_t_min 0.432
_shelx_estimated_absorpt_t_max 0.717

loop_
_space_group_symop_operation_xyz
'x, y, z'
'-x, -y, -z'

loop_
_atom_site_label
_atom_site_type_symbol
_atom_site_fract_x
_atom_site_fract_y
_atom_site_fract_z
_atom_site_U_iso_or_equiv
_atom_site_adp_type
_atom_site_occupancy
_atom_site_site_symmetry_order
_atom_site_calc_flag
_atom_site_refinement_flags_posn
_atom_site_refinement_flags_adp
_atom_site_refinement_flags_occupancy
Pt1 Pt 0.5000 0.5000 0.5000 0.01524(6) Uani 1 2 d S . P
Ru1 Ru 0.44624(3) 0.37632(3) 0.74527(2) 0.01817(8) Uani 1 1 d . . .
P1 P 0.67356(11) 0.39422(9) 0.36985(8) 0.01630(18) Uani 1 1 d . . .
C19 C 0.6198(5) 0.4261(5) 0.7544(4) 0.0343(10) Uani 1 1 d . . .
O1 O 0.7320(5) 0.4385(4) 0.7766(4) 0.0668(13) Uani 1 1 d . . .
C1 C 0.3761(5) 0.2841(4) 0.9330(3) 0.0229(8) Uani 1 1 d . . .
C2 C 0.5228(5) 0.1866(5) 0.8927(3) 0.0308(9) Uani 1 1 d . . .
C3 C 0.4820(6) 0.1444(4) 0.8146(4) 0.0325(9) Uani 1 1 d . . .
C4 C 0.3084(5) 0.2075(4) 0.8091(3) 0.0291(9) Uani 1 1 d . . .
C5 C 0.2427(5) 0.2884(4) 0.8842(3) 0.0246(8) Uani 1 1 d . . .
C6 C 0.3585(6) 0.3489(5) 1.0213(4) 0.0351(10) Uani 1 1 d . . .
H6A H 0.4671 0.3529 1.0246 0.053 Uiso 1 1 calc R U .
H6B H 0.3136 0.2925 1.0967 0.053 Uiso 1 1 calc R U .
H6C H 0.2830 0.4439 1.0007 0.053 Uiso 1 1 calc R U .
C7 C 0.6862(6) 0.1329(6) 0.9360(4) 0.0456(12) Uani 1 1 d . . .
H7A H 0.6984 0.2027 0.9621 0.068 Uiso 1 1 calc R U .
H7B H 0.7769 0.1156 0.8736 0.068 Uiso 1 1 calc R U .
H7C H 0.6894 0.0454 1.0004 0.068 Uiso 1 1 calc R U .
C8 C 0.5937(7) 0.0372(5) 0.7587(5) 0.0526(15) Uani 1 1 d . . .
H8A H 0.5642 0.0607 0.6831 0.079 Uiso 1 1 calc R U .
H8B H 0.5809 -0.0554 0.8073 0.079 Uiso 1 1 calc R U .
H8C H 0.7090 0.0365 0.7492 0.079 Uiso 1 1 calc R U .
C9 C 0.2107(7) 0.1692(5) 0.7509(4) 0.0439(12) Uani 1 1 d . . .
H9A H 0.2617 0.1816 0.6702 0.066 Uiso 1 1 calc R U .
H9B H 0.0965 0.2298 0.7546 0.066 Uiso 1 1 calc R U .
H9C H 0.2104 0.0712 0.7904 0.066 Uiso 1 1 calc R U .
C10 C 0.0641(5) 0.3509(6) 0.9231(4) 0.0372(10) Uani 1 1 d . . .
H10A H 0.0512 0.4347 0.9412 0.056 Uiso 1 1 calc R U .
H10B H 0.0230 0.2825 0.9920 0.056 Uiso 1 1 calc R U .
H10C H 0.0006 0.3763 0.8616 0.056 Uiso 1 1 calc R U .
C11 C 0.8969(5) 0.3401(4) 0.3893(3) 0.0251(8) Uani 1 1 d . . .
C12 C 0.9311(6) 0.2283(5) 0.5062(4) 0.0384(11) Uani 1 1 d . . .
H12A H 0.8453 0.2555 0.5676 0.058 Uiso 1 1 calc R U .
H12B H 1.0397 0.2200 0.5199 0.058 Uiso 1 1 calc R U .
H12C H 0.9300 0.1380 0.5058 0.058 Uiso 1 1 calc R U .
C13 C 0.9254(5) 0.4717(5) 0.3909(4) 0.0322(9) Uani 1 1 d . . .
H13A H 0.8466 0.5036 0.4529 0.048 Uiso 1 1 calc R U .
H13B H 0.9090 0.5458 0.3168 0.048 Uiso 1 1 calc R U .
H13C H 1.0387 0.4497 0.4041 0.048 Uiso 1 1 calc R U .
C14 C 1.0197(5) 0.2931(5) 0.2916(4) 0.0378(11) Uani 1 1 d . . .
H14A H 1.0131 0.2025 0.2958 0.057 Uiso 1 1 calc R U .
H14B H 1.1322 0.2839 0.2989 0.057 Uiso 1 1 calc R U .
H14C H 0.9928 0.3627 0.2174 0.057 Uiso 1 1 calc R U .
C15 C 0.6274(5) 0.2450(4) 0.3511(4) 0.0268(8) Uani 1 1 d . . .
C16 C 0.4462(6) 0.2508(5) 0.4006(4) 0.0368(10) Uani 1 1 d . . .
H16A H 0.4268 0.2397 0.4827 0.055 Uiso 1 1 calc R U .
H16B H 0.4204 0.1751 0.3907 0.055 Uiso 1 1 calc R U .
H16C H 0.3751 0.3412 0.3600 0.055 Uiso 1 1 calc R U .
C17 C 0.6635(6) 0.2594(5) 0.2226(4) 0.0338(10) Uani 1 1 d . . .
H17A H 0.7821 0.2478 0.1944 0.051 Uiso 1 1 calc R U .
H17B H 0.6003 0.3522 0.1792 0.051 Uiso 1 1 calc R U .
H17C H 0.6312 0.1873 0.2123 0.051 Uiso 1 1 calc R U .
C18 C 0.7290(6) 0.0979(4) 0.4164(4) 0.0361(10) Uani 1 1 d . . .
H18A H 0.7150 0.0888 0.4978 0.054 Uiso 1 1 calc R U .
H18B H 0.8464 0.0846 0.3829 0.054 Uiso 1 1 calc R U .
H18C H 0.6901 0.0268 0.4102 0.054 Uiso 1 1 calc R U .
H1 H 0.470(5) 0.638(4) 0.385(3) 0.012(9) Uiso 1 1 d . . .

loop_
_atom_site_aniso_label
_atom_site_aniso_U_11
_atom_site_aniso_U_22
_atom_site_aniso_U_33
_atom_site_aniso_U_23
_atom_site_aniso_U_13
_atom_site_aniso_U_12
Pt1 0.01554(10) 0.01303(10) 0.01474(10) -0.00426(7) -0.00231(6) -0.00158(7)
Ru1 0.01801(15) 0.01677(15) 0.01593(15) -0.00318(12) -0.00220(11) -0.00320(12)
P1 0.0157(4) 0.0150(4) 0.0164(4) -0.0065(3) -0.0032(3) -0.0002(3)
C19 0.027(2) 0.028(2) 0.037(2) 0.0092(18) -0.0152(18) -0.0106(17)
O1 0.051(2) 0.063(3) 0.081(3) 0.020(2) -0.042(2) -0.033(2)
C1 0.0256(19) 0.0217(19) 0.0166(17) -0.0010(15) -0.0010(14) -0.0086(15)
C2 0.026(2) 0.029(2) 0.0215(19) 0.0037(17) -0.0011(16) -0.0043(17)
C3 0.045(3) 0.0156(19) 0.024(2) -0.0014(16) 0.0026(18) -0.0056(17)
C4 0.037(2) 0.026(2) 0.024(2) -0.0059(17) -0.0010(17) -0.0146(18)
C5 0.0255(19) 0.028(2) 0.0207(18) -0.0050(16) -0.0003(15) -0.0132(16)
C6 0.041(3) 0.045(3) 0.0211(19) -0.0092(19) -0.0037(17) -0.016(2)
C7 0.030(2) 0.045(3) 0.038(2) 0.009(2) -0.010(2) -0.003(2)
C8 0.065(4) 0.020(2) 0.052(3) -0.011(2) 0.010(3) -0.003(2)
C9 0.062(3) 0.043(3) 0.041(3) -0.017(2) -0.005(2) -0.029(3)
C10 0.027(2) 0.055(3) 0.029(2) -0.015(2) 0.0032(17) -0.016(2)
C11 0.0176(18) 0.031(2) 0.0252(19) -0.0116(17) -0.0072(15) 0.0003(15)
C12 0.028(2) 0.042(3) 0.036(2) -0.009(2) -0.0168(19) 0.0052(19)
C13 0.0218(19) 0.046(3) 0.033(2) -0.018(2) -0.0060(16) -0.0082(18)
C14 0.021(2) 0.053(3) 0.040(2) -0.029(2) -0.0015(18) 0.0015(19)
C15 0.033(2) 0.0213(19) 0.029(2) -0.0098(17) -0.0077(17) -0.0077(16)
C16 0.038(2) 0.031(2) 0.046(3) -0.010(2) -0.007(2) -0.017(2)
C17 0.049(3) 0.030(2) 0.028(2) -0.0134(18) -0.0124(19) -0.009(2)
C18 0.051(3) 0.018(2) 0.040(2) -0.0096(18) -0.015(2) -0.0042(19)

loop_
_atom_type_symbol
_atom_type_description
_atom_type_scat_dispersion_real
_atom_type_scat_dispersion_imag
_atom_type_scat_source
C C 0.0033 0.0016 'International Tables Vol C Tables 4.2.6.8 and 6.1.1.4'
H H 0.0000 0.0000 'International Tables Vol C Tables 4.2.6.8 and 6.1.1.4'
O O 0.0106 0.0060 'International Tables Vol C Tables 4.2.6.8 and 6.1.1.4'
P P 0.1023 0.0942 'International Tables Vol C Tables 4.2.6.8 and 6.1.1.4'
Pt Pt -1.7033 8.3905 'International Tables Vol C Tables 4.2.6.8 and 6.1.1.4'
Ru Ru -1.2594 0.8363 'International Tables Vol C Tables 4.2.6.8 and 6.1.1.4'

loop_
_geom_angle_atom_site_label_1
_geom_angle_atom_site_label_2
_geom_angle_atom_site_label_3
_geom_angle
_geom_angle_site_symmetry_1
_geom_angle_site_symmetry_3
P1 Pt1 P1 180.00(4) 2_666 .
P1 Pt1 Ru1 53.17(2) 2_666 .
P1 Pt1 Ru1 126.83(2) . .
P1 Pt1 Ru1 126.83(2) 2_666 2_666
P1 Pt1 Ru1 53.17(2) . 2_666
Ru1 Pt1 Ru1 180.0 . 2_666
P1 Pt1 H1 96.9(13) 2_666 .
P1 Pt1 H1 83.1(13) . .
Ru1 Pt1 H1 149.9(13) . .
Ru1 Pt1 H1 30.1(13) 2_666 .
C19 Ru1 C1 95.95(17) . .
C19 Ru1 C2 86.36(17) . .
C1 Ru1 C2 38.33(14) . .
C19 Ru1 C3 113.21(18) . .
C1 Ru1 C3 62.94(15) . .
C2 Ru1 C3 36.86(17) . .
C19 Ru1 C4 147.34(17) . .
C1 Ru1 C4 61.87(14) . .
C2 Ru1 C4 61.26(16) . .
C3 Ru1 C4 36.75(16) . .
C19 Ru1 C5 132.40(17) . .
C1 Ru1 C5 37.09(13) . .
C2 Ru1 C5 61.32(15) . .
C3 Ru1 C5 60.67(15) . .
C4 Ru1 C5 35.56(14) . .
C19 Ru1 P1 91.71(13) . 2_666
C1 Ru1 P1 126.33(10) . 2_666
C2 Ru1 P1 163.86(12) . 2_666
C3 Ru1 P1 153.30(13) . 2_666
C4 Ru1 P1 120.51(11) . 2_666
C5 Ru1 P1 109.83(10) . 2_666
C19 Ru1 Pt1 89.92(14) . .
C1 Ru1 Pt1 173.62(10) . .
C2 Ru1 Pt1 145.15(11) . .
C3 Ru1 Pt1 116.89(11) . .
C4 Ru1 Pt1 113.80(10) . .
C5 Ru1 Pt1 136.70(10) . .
P1 Ru1 Pt1 50.73(2) 2_666 .
C11 P1 C15 109.51(18) . .
C11 P1 Pt1 111.72(12) . .
C15 P1 Pt1 119.42(13) . .
C11 P1 Ru1 119.64(14) . 2_666
C15 P1 Ru1 117.21(13) . 2_666
Pt1 P1 Ru1 76.10(3) . 2_666
O1 C19 Ru1 168.6(4) . .
C5 C1 C2 106.1(4) . .
C5 C1 C6 125.9(4) . .
C2 C1 C6 127.4(4) . .
C5 C1 Ru1 75.7(2) . .
C2 C1 Ru1 71.1(2) . .
C6 C1 Ru1 125.6(3) . .
C3 C2 C1 108.5(4) . .
C3 C2 C7 126.7(4) . .
C1 C2 C7 124.6(4) . .
C3 C2 Ru1 72.6(2) . .
C1 C2 Ru1 70.6(2) . .
C7 C2 Ru1 126.3(3) . .
C2 C3 C4 108.3(4) . .
C2 C3 C8 126.2(5) . .
C4 C3 C8 125.1(5) . .
C2 C3 Ru1 70.6(2) . .
C4 C3 Ru1 74.1(2) . .
C8 C3 Ru1 127.3(3) . .
C5 C4 C3 108.1(4) . .
C5 C4 C9 126.5(4) . .
C3 C4 C9 124.4(4) . .
C5 C4 Ru1 72.8(2) . .
C3 C4 Ru1 69.2(2) . .
C9 C4 Ru1 132.6(3) . .
C4 C5 C1 108.7(4) . .
C4 C5 C10 126.9(4) . .
C1 C5 C10 123.8(4) . .
C4 C5 Ru1 71.7(2) . .
C1 C5 Ru1 67.2(2) . .
C10 C5 Ru1 133.9(3) . .
C1 C6 H6A 109.5 . .
C1 C6 H6B 109.5 . .
H6A C6 H6B 109.5 . .
C1 C6 H6C 109.5 . .
H6A C6 H6C 109.5 . .
H6B C6 H6C 109.5 . .
C2 C7 H7A 109.5 . .
C2 C7 H7B 109.5 . .
H7A C7 H7B 109.5 . .
C2 C7 H7C 109.5 . .
H7A C7 H7C 109.5 . .
H7B C7 H7C 109.5 . .
C3 C8 H8A 109.5 . .
C3 C8 H8B 109.5 . .
H8A C8 H8B 109.5 . .
C3 C8 H8C 109.5 . .
H8A C8 H8C 109.5 . .
H8B C8 H8C 109.5 . .
C4 C9 H9A 109.5 . .
C4 C9 H9B 109.5 . .
H9A C9 H9B 109.5 . .
C4 C9 H9C 109.5 . .
H9A C9 H9C 109.5 . .
H9B C9 H9C 109.5 . .
C5 C10 H10A 109.5 . .
C5 C10 H10B 109.5 . .
H10A C10 H10B 109.5 . .
C5 C10 H10C 109.5 . .
H10A C10 H10C 109.5 . .
H10B C10 H10C 109.5 . .
C14 C11 C13 108.6(4) . .
C14 C11 C12 110.2(4) . .
C13 C11 C12 106.0(3) . .
C14 C11 P1 113.6(3) . .
C13 C11 P1 105.2(3) . .
C12 C11 P1 112.7(3) . .
C11 C12 H12A 109.5 . .
C11 C12 H12B 109.5 . .
H12A C12 H12B 109.5 . .
C11 C12 H12C 109.5 . .
H12A C12 H12C 109.5 . .
H12B C12 H12C 109.5 . .
C11 C13 H13A 109.5 . .
C11 C13 H13B 109.5 . .
H13A C13 H13B 109.5 . .
C11 C13 H13C 109.5 . .
H13A C13 H13C 109.5 . .
H13B C13 H13C 109.5 . .
C11 C14 H14A 109.5 . .
C11 C14 H14B 109.5 . .
H14A C14 H14B 109.5 . .
C11 C14 H14C 109.5 . .
H14A C14 H14C 109.5 . .
H14B C14 H14C 109.5 . .
C16 C15 C17 111.0(4) . .
C16 C15 C18 105.8(4) . .
C17 C15 C18 107.9(3) . .
C16 C15 P1 108.6(3) . .
C17 C15 P1 109.4(3) . .
C18 C15 P1 114.0(3) . .
C15 C16 H16A 109.5 . .
C15 C16 H16B 109.5 . .
H16A C16 H16B 109.5 . .
C15 C16 H16C 109.5 . .
H16A C16 H16C 109.5 . .
H16B C16 H16C 109.5 . .
C15 C17 H17A 109.5 . .
C15 C17 H17B 109.5 . .
H17A C17 H17B 109.5 . .
C15 C17 H17C 109.5 . .
H17A C17 H17C 109.5 . .
H17B C17 H17C 109.5 . .
C15 C18 H18A 109.5 . .
C15 C18 H18B 109.5 . .
H18A C18 H18B 109.5 . .
C15 C18 H18C 109.5 . .
H18A C18 H18C 109.5 . .
H18B C18 H18C 109.5 . .

loop_
_geom_bond_atom_site_label_1
_geom_bond_atom_site_label_2
_geom_bond_distance
_geom_bond_site_symmetry_2
Pt1 P1 2.2827(9) 2_666
Pt1 P1 2.2827(9) .
Pt1 Ru1 2.8621(3) .
Pt1 Ru1 2.8621(3) 2_666
Pt1 H1 1.64(4) .
Ru1 C19 1.827(4) .
Ru1 C1 2.209(4) .
Ru1 C2 2.216(4) .
Ru1 C3 2.243(4) .
Ru1 C4 2.307(4) .
Ru1 C5 2.321(4) .
Ru1 P1 2.3599(9) 2_666
P1 C11 1.887(4) .
P1 C15 1.906(4) .
P1 Ru1 2.3599(9) 2_666
C19 O1 1.156(5) .
C1 C5 1.445(5) .
C1 C2 1.453(6) .
C1 C6 1.489(6) .
C2 C3 1.410(7) .
C2 C7 1.509(6) .
C3 C4 1.435(6) .
C3 C8 1.501(6) .
C4 C5 1.414(6) .
C4 C9 1.513(6) .
C5 C10 1.492(6) .
C6 H6A 0.9800 .
C6 H6B 0.9800 .
C6 H6C 0.9800 .
C7 H7A 0.9800 .
C7 H7B 0.9800 .
C7 H7C 0.9800 .
C8 H8A 0.9800 .
C8 H8B 0.9800 .
C8 H8C 0.9800 .
C9 H9A 0.9800 .
C9 H9B 0.9800 .
C9 H9C 0.9800 .
C10 H10A 0.9800 .
C10 H10B 0.9800 .
C10 H10C 0.9800 .
C11 C14 1.526(5) .
C11 C13 1.537(6) .
C11 C12 1.538(6) .
C12 H12A 0.9800 .
C12 H12B 0.9800 .
C12 H12C 0.9800 .
C13 H13A 0.9800 .
C13 H13B 0.9800 .
C13 H13C 0.9800 .
C14 H14A 0.9800 .
C14 H14B 0.9800 .
C14 H14C 0.9800 .
C15 C16 1.526(6) .
C15 C17 1.537(6) .
C15 C18 1.543(6) .
C16 H16A 0.9800 .
C16 H16B 0.9800 .
C16 H16C 0.9800 .
C17 H17A 0.9800 .
C17 H17B 0.9800 .
C17 H17C 0.9800 .
C18 H18A 0.9800 .
C18 H18B 0.9800 .
C18 H18C 0.9800 .

loop_
_geom_torsion_atom_site_label_1
_geom_torsion_atom_site_label_2
_geom_torsion_atom_site_label_3
_geom_torsion_atom_site_label_4
_geom_torsion
_geom_torsion_site_symmetry_1
C1 Ru1 C19 O1 30(3) .
C2 Ru1 C19 O1 -7(3) .
C3 Ru1 C19 O1 -33(3) .
C4 Ru1 C19 O1 -14(3) .
C5 Ru1 C19 O1 38(3) .
P1 Ru1 C19 O1 157(3) 2_666
Pt1 Ru1 C19 O1 -152(3) .
C5 C1 C2 C3 5.1(4) .
C6 C1 C2 C3 176.1(4) .
Ru1 C1 C2 C3 -63.1(3) .
C5 C1 C2 C7 -170.5(4) .
C6 C1 C2 C7 0.4(7) .
Ru1 C1 C2 C7 121.3(4) .
C5 C1 C2 Ru1 68.2(3) .
C6 C1 C2 Ru1 -120.9(4) .
C1 C2 C3 C4 -3.2(5) .
C7 C2 C3 C4 172.4(4) .
Ru1 C2 C3 C4 -65.0(3) .
C1 C2 C3 C8 -175.6(4) .
C7 C2 C3 C8 -0.1(7) .
Ru1 C2 C3 C8 122.6(4) .
C1 C2 C3 Ru1 61.8(3) .
C7 C2 C3 Ru1 -122.7(4) .
C2 C3 C4 C5 -0.1(5) .
C8 C3 C4 C5 172.5(4) .
Ru1 C3 C4 C5 -62.8(3) .
C2 C3 C4 C9 -169.2(4) .
C8 C3 C4 C9 3.4(7) .
Ru1 C3 C4 C9 128.2(4) .
C2 C3 C4 Ru1 62.7(3) .
C8 C3 C4 Ru1 -124.8(4) .
C3 C4 C5 C1 3.4(4) .
C9 C4 C5 C1 172.1(4) .
Ru1 C4 C5 C1 -57.1(3) .
C3 C4 C5 C10 -167.8(4) .
C9 C4 C5 C10 1.0(7) .
Ru1 C4 C5 C10 131.7(4) .
C3 C4 C5 Ru1 60.5(3) .
C9 C4 C5 Ru1 -130.7(4) .
C2 C1 C5 C4 -5.2(4) .
C6 C1 C5 C4 -176.3(4) .
Ru1 C1 C5 C4 59.8(3) .
C2 C1 C5 C10 166.3(4) .
C6 C1 C5 C10 -4.8(6) .
Ru1 C1 C5 C10 -128.7(4) .
C2 C1 C5 Ru1 -65.0(3) .
C6 C1 C5 Ru1 123.8(4) .
C15 P1 C11 C14 55.7(4) .
Pt1 P1 C11 C14 -169.6(3) .
Ru1 P1 C11 C14 -83.7(3) 2_666
C15 P1 C11 C13 174.3(3) .
Pt1 P1 C11 C13 -51.1(3) .
Ru1 P1 C11 C13 34.9(3) 2_666
C15 P1 C11 C12 -70.6(3) .
Pt1 P1 C11 C12 64.0(3) .
Ru1 P1 C11 C12 150.0(3) 2_666
